data_2211420
loop_
_publ_author_name
'Agata Bia\/lo\'nska'
'Zbigniew Ciunik'

_publ_section_title
;
 Brucinium benzoate trihydrate
;
_journal_coeditor_code HB2188
_journal_issue 12
_journal_name_full 'Acta Crystallographica Section E'
_journal_page_first o5817
_journal_page_last o5819
_journal_paper_doi 10.1107/S160053680604829X
_journal_volume 62
_journal_year 2006
_chemical_formula_moiety 'C23 H27 N2 O4 +, C7 H5 O2 -, 3H2 O'
_chemical_formula_sum 'C30 H38 N2 O9'
_chemical_formula_weight 570.62
_chemical_name_systematic
;
 brucinium benzoate trihydrate
;
_space_group_IT_number 19
_symmetry_cell_setting orthorhombic
_symmetry_space_group_name_Hall 'P 2ac 2ab'
_symmetry_space_group_name_H-M 'P 21 21 21'
_atom_sites_solution_hydrogens mixed
_atom_sites_solution_primary direct
_atom_sites_solution_secondary difmap
_audit_creation_method SHELXL-97
_cell_angle_alpha 90.00
_cell_angle_beta 90.00
_cell_angle_gamma 90.00
_cell_formula_units_Z 8
_cell_length_a 12.479(2)
_cell_length_b 14.978(2)
_cell_length_c 29.272(3)
_cell_measurement_reflns_used 6452
_cell_measurement_temperature 100(2)
_cell_measurement_theta_max 26.08
_cell_measurement_theta_min 3.34
_cell_volume 5471.2(13)
_computing_cell_refinement 'CrysAlis RED (Oxford Diffraction, 2001)'
_computing_data_collection 'CrysAlis CCD (Oxford Diffraction, 2001)'
_computing_data_reduction 'CrysAlis RED'
_computing_molecular_graphics 'SHELXTL-NT (Bruker 1999)'
_computing_publication_material SHELXL97
_computing_structure_refinement 'SHELXL97 (Sheldrick, 1997)'
_computing_structure_solution 'SHELXS97 (Sheldrick, 1997)'
_diffrn_ambient_temperature 100(2)
_diffrn_measured_fraction_theta_full 0.996
_diffrn_measured_fraction_theta_max 0.996
_diffrn_measurement_device_type 'Kuma KM4CCD'
_diffrn_measurement_method '\w scan'
_diffrn_radiation_monochromator graphite
_diffrn_radiation_source 'fine-focus sealed tube'
_diffrn_radiation_type MoK\a
_diffrn_radiation_wavelength 0.71073
_diffrn_reflns_av_R_equivalents 0.1089
_diffrn_reflns_av_sigmaI/netI 0.1058
_diffrn_reflns_limit_h_max 11
_diffrn_reflns_limit_h_min -15
_diffrn_reflns_limit_k_max 18
_diffrn_reflns_limit_k_min -18
_diffrn_reflns_limit_l_max 36
_diffrn_reflns_limit_l_min -36
_diffrn_reflns_number 34091
_diffrn_reflns_theta_full 26.00
_diffrn_reflns_theta_max 26.00
_diffrn_reflns_theta_min 3.34
_diffrn_standards_number 0
_exptl_absorpt_coefficient_mu 0.102
_exptl_absorpt_correction_type none
_exptl_crystal_colour colourless
_exptl_crystal_density_diffrn 1.385
_exptl_crystal_density_method 'not measured'
_exptl_crystal_description plate
_exptl_crystal_F_000 2432
_exptl_crystal_size_max 0.30
_exptl_crystal_size_mid 0.25
_exptl_crystal_size_min 0.10
_refine_diff_density_max 0.255
_refine_diff_density_min -0.274
_refine_ls_extinction_method none
_refine_ls_goodness_of_fit_ref 1.185
_refine_ls_hydrogen_treatment constr
_refine_ls_matrix_type full
_refine_ls_number_parameters 739
_refine_ls_number_reflns 5934
_refine_ls_number_restraints 0
_refine_ls_restrained_S_all 1.185
_refine_ls_R_factor_all 0.1200
_refine_ls_R_factor_gt 0.0825
_refine_ls_shift/su_max 0.000
_refine_ls_shift/su_mean 0.000
_refine_ls_structure_factor_coef Fsqd
_refine_ls_weighting_details 'calc w=1/[\s^2^(Fo^2^)+(0.0431P)^2^] where P=(Fo^2^+2Fc^2^)/3'
_refine_ls_weighting_scheme calc
_refine_ls_wR_factor_gt 0.1228
_refine_ls_wR_factor_ref 0.1343
_reflns_number_gt 4492
_reflns_number_total 5934
_reflns_threshold_expression I>2\s(I)
_cod_data_source_file hb2188.cif
_cod_data_source_block I
_cod_depositor_comments
;
The following automatic conversions were performed:

'_atom_sites_solution_hydrogens' value 'geom and difmap' was changed
to 'mixed'.

Automatic conversion script
Id: cif_fix_values 6452 2018-10-05 10:23:21Z andrius 
;
_cod_database_code 2211420
_cod_database_fobs_code 2211420

loop_
_symmetry_equiv_pos_as_xyz
'x, y, z'
'-x+1/2, -y, z+1/2'
'-x, y+1/2, -z+1/2'
'x+1/2, -y+1/2, -z'

loop_
_atom_site_type_symbol
_atom_site_label
_atom_site_fract_x
_atom_site_fract_y
_atom_site_fract_z
_atom_site_U_iso_or_equiv
_atom_site_adp_type
_atom_site_calc_flag
_atom_site_refinement_flags
_atom_site_occupancy
O O1 0.3695(3) 0.1096(3) 0.59004(13) 0.0244(10) Uani d . 1
O O2 0.9168(3) 0.1611(3) 0.40645(13) 0.0196(10) Uani d . 1
O O3 1.0392(3) 0.1278(3) 0.47582(13) 0.0204(10) Uani d . 1
O O4 0.5308(3) 0.1226(3) 0.44501(14) 0.0259(11) Uani d . 1
N N1 0.6061(3) 0.1673(3) 0.51243(15) 0.0150(11) Uani d . 1
N N2 0.7165(4) 0.1844(3) 0.66210(16) 0.0212(12) Uani d . 1
H H2 0.7748 0.1947 0.6812 0.025 Uiso calc R 1
C C1 0.7568(5) 0.1684(4) 0.45360(19) 0.0187(14) Uani d . 1
H H1 0.7108 0.1758 0.4280 0.022 Uiso calc R 1
C C2 0.8660(5) 0.1595(4) 0.44818(19) 0.0170(14) Uani d . 1
C C3 0.9338(4) 0.1458(4) 0.4862(2) 0.0190(14) Uani d . 1
C C4 0.8935(4) 0.1494(4) 0.52996(19) 0.0157(13) Uani d . 1
H H4 0.9394 0.1431 0.5556 0.019 Uiso calc R 1
C C5 0.7829(5) 0.1626(4) 0.53570(19) 0.0183(14) Uani d . 1
C C6 0.7166(5) 0.1662(4) 0.4981(2) 0.0203(14) Uani d . 1
C C7 0.7189(5) 0.1795(4) 0.57894(19) 0.0166(14) Uani d . 1
C C8 0.6017(5) 0.1597(4) 0.56324(18) 0.0166(14) Uani d . 1
H H8 0.5519 0.2057 0.5759 0.020 Uiso calc R 1
C C9 0.5245(5) 0.1311(4) 0.4871(2) 0.0201(14) Uani d . 1
C C10 0.4250(5) 0.1055(4) 0.5128(2) 0.0220(15) Uani d . 1
H H10A 0.3832 0.0637 0.4936 0.026 Uiso calc R 1
H H10B 0.3810 0.1598 0.5171 0.026 Uiso calc R 1
C C11 0.4421(5) 0.0614(4) 0.56025(19) 0.0180(14) Uani d . 1
H H11 0.4194 -0.0026 0.5587 0.022 Uiso calc R 1
C C12 0.3610(5) 0.0723(5) 0.6351(2) 0.0291(17) Uani d . 1
H H12A 0.3713 0.0069 0.6336 0.035 Uiso calc R 1
H H12B 0.2884 0.0840 0.6475 0.035 Uiso calc R 1
C C13 0.4433(5) 0.1123(4) 0.6663(2) 0.0221(15) Uani d . 1
H H13 0.4204 0.1489 0.6910 0.027 Uiso calc R 1
C C14 0.5475(5) 0.0978(4) 0.6604(2) 0.0214(15) Uani d . 1
C C15 0.6300(5) 0.1403(4) 0.69049(19) 0.0221(15) Uani d . 1
H H15A 0.6625 0.0943 0.7104 0.027 Uiso calc R 1
H H15B 0.5953 0.1855 0.7103 0.027 Uiso calc R 1
C C16 0.6811(5) 0.2741(4) 0.6432(2) 0.0240(15) Uani d . 1
H H16A 0.7092 0.3238 0.6620 0.029 Uiso calc R 1
H H16B 0.6020 0.2783 0.6420 0.029 Uiso calc R 1
C C17 0.7292(5) 0.2759(4) 0.59526(19) 0.0203(14) Uani d . 1
H H17A 0.8052 0.2948 0.5961 0.024 Uiso calc R 1
H H17B 0.6887 0.3170 0.5751 0.024 Uiso calc R 1
C C18 0.5599(5) 0.0659(4) 0.5746(2) 0.0198(15) Uani d . 1
H H18 0.5987 0.0246 0.5534 0.024 Uiso calc R 1
C C19 0.5901(5) 0.0356(4) 0.6226(2) 0.0188(14) Uani d . 1
H H19 0.5609 -0.0258 0.6277 0.023 Uiso calc R 1
C C20 0.7121(5) 0.0322(4) 0.6260(2) 0.0202(15) Uani d . 1
H H20A 0.7415 -0.0056 0.6013 0.024 Uiso calc R 1
H H20B 0.7336 0.0061 0.6557 0.024 Uiso calc R 1
C C21 0.7566(5) 0.1276(4) 0.62178(18) 0.0198(14) Uani d . 1
H H21 0.8367 0.1255 0.6223 0.024 Uiso calc R 1
C C22 0.8503(5) 0.1797(4) 0.3676(2) 0.0260(16) Uani d . 1
H H22A 0.8941 0.1791 0.3398 0.039 Uiso calc R 1
H H22B 0.8172 0.2387 0.3712 0.039 Uiso calc R 1
H H22C 0.7942 0.1342 0.3653 0.039 Uiso calc R 1
C C23 1.1081(5) 0.1049(4) 0.5137(2) 0.0286(16) Uani d . 1
H H23A 1.1808 0.0935 0.5024 0.043 Uiso calc R 1
H H23B 1.0806 0.0513 0.5288 0.043 Uiso calc R 1
H H23C 1.1097 0.1545 0.5355 0.043 Uiso calc R 1
O O5 0.8627(3) 0.1867(3) 0.72977(14) 0.0239(10) Uani d . 1
O O6 0.8372(3) 0.3336(3) 0.72609(14) 0.0264(10) Uani d . 1
C C24 0.8783(5) 0.2646(4) 0.7445(2) 0.0220(15) Uani d . 1
C C25 0.9486(5) 0.2770(4) 0.78585(19) 0.0191(14) Uani d . 1
C C26 0.9903(4) 0.2031(4) 0.8086(2) 0.0201(15) Uani d . 1
H H26 0.9765 0.1448 0.7973 0.024 Uiso calc R 1
C C27 1.0525(5) 0.2138(5) 0.8480(2) 0.0250(16) Uani d . 1
H H27 1.0792 0.1630 0.8637 0.030 Uiso calc R 1
C C28 1.0750(5) 0.2990(4) 0.8641(2) 0.0215(15) Uani d . 1
H H28 1.1168 0.3067 0.8909 0.026 Uiso calc R 1
C C29 1.0366(5) 0.3720(4) 0.8410(2) 0.0247(15) Uani d . 1
H H29 1.0530 0.4302 0.8518 0.030 Uiso calc R 1
C C30 0.9735(5) 0.3621(4) 0.8018(2) 0.0241(15) Uani d . 1
H H30 0.9477 0.4133 0.7862 0.029 Uiso calc R 1
O O1A -0.2475(3) 0.8770(3) 0.40617(14) 0.0256(10) Uani d . 1
O O2A 0.3107(3) 0.8565(3) 0.58529(13) 0.0206(10) Uani d . 1
O O3A 0.4323(3) 0.8559(3) 0.51327(13) 0.0207(10) Uani d . 1
O O4A -0.0770(3) 0.9160(3) 0.54782(13) 0.0232(10) Uani d . 1
N N1A -0.0070(4) 0.8525(3) 0.48394(15) 0.0174(11) Uani d . 1
N N2A 0.0938(4) 0.8045(3) 0.33372(16) 0.0203(12) Uani d . 1
H H2A 0.1524 0.7909 0.3154 0.024 Uiso calc R 1
C C1A 0.1466(4) 0.8567(4) 0.54006(19) 0.0170(13) Uani d . 1
H H1A 0.1016 0.8610 0.5661 0.020 Uiso calc R 1
C C2A 0.2587(4) 0.8553(4) 0.54444(19) 0.0170(13) Uani d . 1
C C3A 0.3241(5) 0.8522(4) 0.5054(2) 0.0217(15) Uani d . 1
C C4A 0.2779(4) 0.8431(4) 0.4622(2) 0.0176(14) Uani d . 1
H H4A 0.3220 0.8374 0.4359 0.021 Uiso calc R 1
C C5A 0.1667(5) 0.8425(4) 0.45797(19) 0.0202(14) Uani d . 1
C C6A 0.1041(4) 0.8514(4) 0.49646(19) 0.0166(13) Uani d . 1
C C7A 0.1003(4) 0.8209(4) 0.41653(19) 0.0161(14) Uani d . 1
C C8A -0.0162(4) 0.8453(4) 0.43307(18) 0.0165(14) Uani d . 1
H H8A -0.0666 0.7958 0.4250 0.020 Uiso calc R 1
C C9A -0.0864(5) 0.8926(4) 0.5078(2) 0.0179(14) Uani d . 1
C C10A -0.1909(5) 0.9045(4) 0.4816(2) 0.0234(15) Uani d . 1
H H10C -0.2355 0.9483 0.4983 0.028 Uiso calc R 1
H H10D -0.2297 0.8468 0.4821 0.028 Uiso calc R 1
C C11A -0.1821(5) 0.9354(4) 0.4315(2) 0.0194(14) Uani d . 1
H H11A -0.2108 0.9976 0.4288 0.023 Uiso calc R 1
C C12A -0.2635(5) 0.9035(4) 0.3596(2) 0.0265(16) Uani d . 1
H H12C -0.2621 0.9694 0.3576 0.032 Uiso calc R 1
H H12D -0.3350 0.8830 0.3493 0.032 Uiso calc R 1
C C13A -0.1792(5) 0.8656(4) 0.3286(2) 0.0267(16) Uani d . 1
H H13A -0.2001 0.8250 0.3053 0.032 Uiso calc R 1
C C14A -0.0761(5) 0.8870(4) 0.3326(2) 0.0242(15) Uani d . 1
C C15A 0.0082(5) 0.8441(4) 0.3034(2) 0.0258(15) Uani d . 1
H H15C 0.0404 0.8891 0.2827 0.031 Uiso calc R 1
H H15D -0.0244 0.7966 0.2844 0.031 Uiso calc R 1
C C16A 0.0580(5) 0.7197(4) 0.35626(19) 0.0195(14) Uani d . 1
H H16C 0.0833 0.6671 0.3389 0.023 Uiso calc R 1
H H16D -0.0212 0.7175 0.3583 0.023 Uiso calc R 1
C C17A 0.1073(4) 0.7217(4) 0.40319(19) 0.0185(14) Uani d . 1
H H17C 0.1826 0.7010 0.4024 0.022 Uiso calc R 1
H H17D 0.0664 0.6839 0.4248 0.022 Uiso calc R 1
C C18A -0.0627(4) 0.9345(4) 0.41673(19) 0.0168(14) Uani d . 1
H H18A -0.0267 0.9815 0.4355 0.020 Uiso calc R 1
C C19A -0.0348(5) 0.9560(4) 0.3668(2) 0.0197(15) Uani d . 1
H H19A -0.0646 1.0159 0.3588 0.024 Uiso calc R 1
C C20A 0.0879(5) 0.9599(4) 0.3645(2) 0.0214(15) Uani d . 1
H H20C 0.1107 0.9835 0.3345 0.026 Uiso calc R 1
H H20D 0.1155 1.0003 0.3886 0.026 Uiso calc R 1
C C21A 0.1326(5) 0.8680(4) 0.37129(19) 0.0169(14) Uani d . 1
H H21A 0.2125 0.8715 0.3699 0.020 Uiso calc R 1
C C22A 0.2443(5) 0.8534(4) 0.62532(19) 0.0253(15) Uani d . 1
H H22D 0.2896 0.8553 0.6527 0.038 Uiso calc R 1
H H22E 0.2025 0.7981 0.6253 0.038 Uiso calc R 1
H H22F 0.1957 0.9048 0.6254 0.038 Uiso calc R 1
C C23A 0.5000(4) 0.8565(4) 0.4739(2) 0.0249(15) Uani d . 1
H H23D 0.5751 0.8597 0.4835 0.037 Uiso calc R 1
H H23E 0.4829 0.9085 0.4549 0.037 Uiso calc R 1
H H23F 0.4885 0.8017 0.4562 0.037 Uiso calc R 1
O O5A 0.2400(3) 0.7536(3) 0.27631(14) 0.0261(11) Uani d . 1
O O6A 0.2666(3) 0.8999(3) 0.26967(14) 0.0258(10) Uani d . 1
C C24A 0.2817(5) 0.8191(5) 0.2561(2) 0.0217(15) Uani d . 1
C C25A 0.3476(4) 0.8025(4) 0.2146(2) 0.0193(14) Uani d . 1
C C26A 0.3854(5) 0.8731(4) 0.1882(2) 0.0263(16) Uani d . 1
H H26A 0.3726 0.9327 0.1978 0.032 Uiso calc R 1
C C27A 0.4419(5) 0.8573(4) 0.1478(2) 0.0233(15) Uani d . 1
H H27A 0.4674 0.9059 0.1300 0.028 Uiso calc R 1
C C28A 0.4606(5) 0.7706(4) 0.1338(2) 0.0271(16) Uani d . 1
H H28A 0.4972 0.7592 0.1060 0.033 Uiso calc R 1
C C29A 0.4251(5) 0.6996(4) 0.1611(2) 0.0232(15) Uani d . 1
H H29A 0.4406 0.6399 0.1523 0.028 Uiso calc R 1
C C30A 0.3681(5) 0.7152(4) 0.2005(2) 0.0227(15) Uani d . 1
H H30A 0.3426 0.6665 0.2182 0.027 Uiso calc R 1
O O1W 1.1387(3) 0.5148(3) 0.73744(16) 0.0384(13) Uani d . 1
H H11W 1.1463 0.5683 0.7495 0.058 Uiso d R 1
H H12W 1.0752 0.5037 0.7257 0.058 Uiso d R 1
O O2W 0.3173(3) 0.4230(3) 0.76760(16) 0.0348(12) Uani d . 1
H H21W 0.2996 0.3664 0.7705 0.052 Uiso d R 1
H H22W 0.2608 0.4528 0.7581 0.052 Uiso d R 1
O O3W 0.5108(4) 0.3468(3) 0.73231(15) 0.0433(13) Uani d . 1
H H31W 0.4507 0.3696 0.7429 0.065 Uiso d R 1
H H32W 0.5661 0.3762 0.7434 0.065 Uiso d R 1
O O4W 0.6861(3) 0.4417(3) 0.76895(15) 0.0370(12) Uani d . 1
H H41W 0.7360 0.4038 0.7603 0.056 Uiso d R 1
H H42W 0.7110 0.4915 0.7570 0.056 Uiso d R 1
O O5W 0.8763(4) 0.4878(3) 0.60387(15) 0.0381(13) Uani d . 1
H H51W 0.8975 0.4360 0.5930 0.057 Uiso d R 1
H H52W 0.8918 0.4885 0.6332 0.057 Uiso d R 1
O O6W 0.9305(3) 0.4881(3) 0.69924(14) 0.0273(11) Uani d . 1
H H61W 0.8816 0.5284 0.7059 0.041 Uiso d R 1
H H62W 0.9010 0.4374 0.7078 0.041 Uiso d R 1

loop_
_atom_site_aniso_label
_atom_site_aniso_U_11
_atom_site_aniso_U_22
_atom_site_aniso_U_33
_atom_site_aniso_U_12
_atom_site_aniso_U_13
_atom_site_aniso_U_23
O1 0.024(2) 0.027(3) 0.022(2) -0.001(2) 0.005(2) -0.003(2)
O2 0.017(2) 0.023(2) 0.019(2) -0.0002(19) 0.0010(19) -0.0032(19)
O3 0.015(2) 0.030(3) 0.016(2) 0.0007(19) -0.0012(17) -0.0011(19)
O4 0.025(2) 0.033(3) 0.019(2) -0.006(2) -0.0029(19) -0.005(2)
N1 0.007(2) 0.025(3) 0.013(3) 0.000(2) -0.001(2) -0.001(2)
N2 0.023(3) 0.024(3) 0.017(3) 0.009(2) -0.004(2) -0.003(2)
C1 0.025(4) 0.019(3) 0.012(3) 0.002(3) 0.003(3) 0.001(3)
C2 0.018(3) 0.016(3) 0.017(3) -0.004(3) 0.004(3) 0.001(3)
C3 0.010(3) 0.019(3) 0.028(4) 0.002(3) -0.001(3) -0.001(3)
C4 0.019(3) 0.013(3) 0.015(3) -0.005(3) -0.002(3) 0.001(3)
C5 0.023(3) 0.014(3) 0.018(3) 0.001(3) 0.005(3) 0.001(3)
C6 0.021(3) 0.017(3) 0.023(4) -0.002(3) 0.001(3) 0.003(3)
C7 0.016(3) 0.012(3) 0.021(3) 0.002(3) -0.003(3) -0.002(3)
C8 0.017(3) 0.017(3) 0.016(3) -0.005(3) -0.001(3) -0.004(3)
C9 0.020(3) 0.018(3) 0.022(4) 0.005(3) 0.001(3) -0.002(3)
C10 0.022(3) 0.018(3) 0.026(4) -0.003(3) -0.001(3) 0.003(3)
C11 0.014(3) 0.018(3) 0.023(4) -0.003(3) 0.000(3) -0.002(3)
C12 0.029(4) 0.028(4) 0.030(4) -0.006(3) 0.009(3) -0.001(3)
C13 0.023(4) 0.020(4) 0.024(4) 0.005(3) 0.004(3) 0.004(3)
C14 0.030(4) 0.015(3) 0.020(3) 0.000(3) 0.002(3) 0.004(3)
C15 0.026(3) 0.028(4) 0.012(3) 0.000(3) 0.004(3) 0.001(3)
C16 0.026(4) 0.026(4) 0.020(4) 0.004(3) -0.001(3) -0.003(3)
C17 0.022(3) 0.024(4) 0.015(3) -0.002(3) -0.004(3) -0.002(3)
C18 0.021(3) 0.012(3) 0.026(4) 0.003(3) 0.005(3) -0.003(3)
C19 0.020(3) 0.019(3) 0.017(3) 0.000(3) 0.004(3) 0.005(3)
C20 0.022(3) 0.028(4) 0.011(3) 0.006(3) 0.001(3) -0.003(3)
C21 0.027(4) 0.017(3) 0.015(3) 0.008(3) 0.003(3) 0.002(3)
C22 0.029(4) 0.033(4) 0.016(3) 0.000(3) -0.002(3) 0.002(3)
C23 0.013(3) 0.035(4) 0.038(4) 0.002(3) 0.003(3) 0.005(3)
O5 0.025(2) 0.022(3) 0.025(2) -0.001(2) -0.003(2) -0.002(2)
O6 0.027(2) 0.022(3) 0.031(3) 0.002(2) -0.003(2) 0.001(2)
C24 0.019(4) 0.025(4) 0.022(4) -0.004(3) 0.008(3) 0.001(3)
C25 0.023(3) 0.022(4) 0.013(3) 0.000(3) 0.006(3) 0.000(3)
C26 0.016(3) 0.027(4) 0.017(3) -0.006(3) 0.001(3) -0.005(3)
C27 0.022(4) 0.038(4) 0.014(3) 0.005(3) 0.000(3) 0.001(3)
C28 0.016(3) 0.027(4) 0.022(4) -0.002(3) -0.004(3) -0.008(3)
C29 0.025(4) 0.021(4) 0.028(4) -0.005(3) 0.000(3) -0.006(3)
C30 0.026(4) 0.025(4) 0.022(4) 0.000(3) -0.002(3) 0.002(3)
O1A 0.023(2) 0.031(3) 0.023(2) -0.002(2) -0.008(2) 0.002(2)
O2A 0.018(2) 0.030(3) 0.014(2) -0.002(2) 0.0009(18) 0.005(2)
O3A 0.013(2) 0.026(2) 0.023(2) 0.000(2) 0.0014(18) -0.001(2)
O4A 0.021(2) 0.033(3) 0.015(2) 0.002(2) 0.0047(19) -0.001(2)
N1A 0.012(3) 0.020(3) 0.020(3) -0.001(2) 0.000(2) 0.000(2)
N2A 0.019(3) 0.027(3) 0.015(3) 0.002(2) -0.003(2) -0.003(2)
C1A 0.017(3) 0.022(4) 0.012(3) 0.003(3) 0.004(3) -0.002(3)
C2A 0.021(3) 0.017(3) 0.013(3) 0.002(3) -0.003(3) 0.005(3)
C3A 0.014(3) 0.020(4) 0.031(4) 0.008(3) 0.003(3) -0.006(3)
C4A 0.007(3) 0.019(3) 0.026(4) 0.002(3) 0.002(3) 0.003(3)
C5A 0.028(4) 0.018(4) 0.015(3) 0.006(3) 0.003(3) -0.001(3)
C6A 0.014(3) 0.016(3) 0.020(3) -0.002(3) 0.003(3) 0.005(3)
C7A 0.013(3) 0.020(3) 0.016(3) 0.002(3) -0.005(3) 0.000(3)
C8A 0.017(3) 0.017(3) 0.015(3) -0.003(3) 0.000(3) -0.001(3)
C9A 0.014(3) 0.017(3) 0.023(4) -0.003(3) 0.005(3) 0.004(3)
C10A 0.017(3) 0.028(4) 0.025(4) 0.005(3) 0.002(3) 0.001(3)
C11A 0.017(3) 0.018(3) 0.024(4) -0.003(3) -0.008(3) -0.002(3)
C12A 0.021(4) 0.032(4) 0.026(4) -0.002(3) -0.003(3) 0.000(3)
C13A 0.033(4) 0.030(4) 0.017(3) 0.001(3) -0.015(3) -0.003(3)
C14A 0.031(4) 0.024(4) 0.018(3) 0.004(3) -0.009(3) 0.000(3)
C15A 0.030(4) 0.032(4) 0.016(3) 0.004(3) -0.004(3) -0.001(3)
C16A 0.024(4) 0.016(3) 0.019(3) -0.001(3) 0.003(3) 0.004(3)
C17A 0.012(3) 0.027(4) 0.017(3) -0.005(3) 0.002(3) -0.003(3)
C18A 0.017(3) 0.017(3) 0.017(3) 0.003(3) -0.003(3) -0.005(3)
C19A 0.026(4) 0.009(3) 0.024(4) -0.001(3) -0.004(3) -0.007(3)
C20A 0.019(4) 0.026(4) 0.019(4) -0.003(3) 0.000(3) 0.000(3)
C21A 0.014(3) 0.014(3) 0.022(3) 0.000(3) 0.000(3) 0.002(3)
C22A 0.022(3) 0.033(4) 0.020(3) 0.001(3) -0.005(3) -0.003(3)
C23A 0.013(3) 0.038(4) 0.024(4) -0.004(3) 0.005(3) 0.003(3)
O5A 0.033(3) 0.019(2) 0.026(3) -0.004(2) 0.009(2) -0.001(2)
O6A 0.027(2) 0.023(2) 0.027(3) -0.002(2) 0.001(2) -0.002(2)
C24A 0.015(3) 0.031(4) 0.019(3) -0.005(3) -0.006(3) 0.000(3)
C25A 0.011(3) 0.029(4) 0.017(3) -0.001(3) -0.001(3) 0.002(3)
C26A 0.028(4) 0.025(4) 0.025(4) 0.000(3) -0.010(3) -0.001(3)
C27A 0.021(3) 0.024(4) 0.025(4) -0.004(3) 0.001(3) 0.001(3)
C28A 0.031(4) 0.036(4) 0.014(3) 0.002(3) 0.006(3) 0.000(3)
C29A 0.020(3) 0.026(4) 0.024(4) 0.005(3) 0.004(3) -0.002(3)
C30A 0.017(3) 0.026(4) 0.024(4) -0.006(3) -0.004(3) 0.002(3)
O1W 0.027(3) 0.026(3) 0.063(3) 0.000(2) -0.014(3) -0.003(3)
O2W 0.032(3) 0.020(3) 0.052(3) -0.001(2) -0.016(2) -0.001(2)
O3W 0.029(3) 0.046(3) 0.055(3) -0.006(3) -0.005(2) -0.017(3)
O4W 0.032(3) 0.035(3) 0.044(3) 0.002(2) 0.007(2) 0.001(2)
O5W 0.048(3) 0.037(3) 0.030(3) 0.009(3) 0.000(2) 0.002(2)
O6W 0.026(2) 0.021(2) 0.035(3) -0.001(2) 0.002(2) -0.001(2)

loop_
_atom_type_symbol
_atom_type_description
_atom_type_scat_dispersion_real
_atom_type_scat_dispersion_imag
_atom_type_scat_source
C C 0.0033 0.0016 'International Tables Vol C Tables 4.2.6.8 and 6.1.1.4'
H H 0.0000 0.0000 'International Tables Vol C Tables 4.2.6.8 and 6.1.1.4'
N N 0.0061 0.0033 'International Tables Vol C Tables 4.2.6.8 and 6.1.1.4'
O O 0.0106 0.0060 'International Tables Vol C Tables 4.2.6.8 and 6.1.1.4'

loop_
_geom_angle_atom_site_label_1
_geom_angle_atom_site_label_2
_geom_angle_atom_site_label_3
_geom_angle
C12 O1 C11 113.9(5)
C2 O2 C22 116.1(4)
C3 O3 C23 116.6(4)
C9 N1 C6 123.2(5)
C9 N1 C8 118.8(5)
C6 N1 C8 109.0(4)
C15 N2 C16 112.2(5)
C15 N2 C21 114.3(5)
C16 N2 C21 107.7(4)
C15 N2 H2 107.4
C16 N2 H2 107.4
C21 N2 H2 107.4
C2 C1 C6 117.4(5)
C2 C1 H1 121.3
C6 C1 H1 121.3
O2 C2 C1 123.8(5)
O2 C2 C3 115.2(5)
C1 C2 C3 121.1(5)
O3 C3 C4 124.1(5)
O3 C3 C2 115.4(5)
C4 C3 C2 120.5(5)
C3 C4 C5 118.4(5)
C3 C4 H4 120.8
C5 C4 H4 120.8
C6 C5 C4 120.0(5)
C6 C5 C7 110.1(5)
C4 C5 C7 129.8(5)
C5 C6 C1 122.0(6)
C5 C6 N1 110.0(5)
C1 C6 N1 128.0(5)
C5 C7 C17 112.0(5)
C5 C7 C21 115.6(5)
C17 C7 C21 101.3(4)
C5 C7 C8 102.4(4)
C17 C7 C8 110.5(5)
C21 C7 C8 115.3(5)
N1 C8 C18 107.3(4)
N1 C8 C7 104.1(4)
C18 C8 C7 115.4(5)
N1 C8 H8 109.9
C18 C8 H8 109.9
C7 C8 H8 109.9
O4 C9 N1 122.1(5)
O4 C9 C10 121.6(5)
N1 C9 C10 116.3(5)
C9 C10 C11 116.3(5)
C9 C10 H10A 108.2
C11 C10 H10A 108.2
C9 C10 H10B 108.2
C11 C10 H10B 108.2
H10A C10 H10B 107.4
O1 C11 C18 114.5(5)
O1 C11 C10 103.9(5)
C18 C11 C10 111.0(5)
O1 C11 H11 109.1
C18 C11 H11 109.1
C10 C11 H11 109.1
O1 C12 C13 110.7(5)
O1 C12 H12A 109.5
C13 C12 H12A 109.5
O1 C12 H12B 109.5
C13 C12 H12B 109.5
H12A C12 H12B 108.1
C14 C13 C12 121.7(6)
C14 C13 H13 119.2
C12 C13 H13 119.2
C13 C14 C15 121.7(6)
C13 C14 C19 122.0(6)
C15 C14 C19 116.3(5)
C14 C15 N2 110.6(5)
C14 C15 H15A 109.5
N2 C15 H15A 109.5
C14 C15 H15B 109.5
N2 C15 H15B 109.5
H15A C15 H15B 108.1
N2 C16 C17 103.7(5)
N2 C16 H16A 111.0
C17 C16 H16A 111.0
N2 C16 H16B 111.0
C17 C16 H16B 111.0
H16A C16 H16B 109.0
C16 C17 C7 103.7(5)
C16 C17 H17A 111.0
C7 C17 H17A 111.0
C16 C17 H17B 111.0
C7 C17 H17B 111.0
H17A C17 H17B 109.0
C19 C18 C11 118.5(5)
C19 C18 C8 112.8(5)
C11 C18 C8 107.9(5)
C19 C18 H18 105.5
C11 C18 H18 105.5
C8 C18 H18 105.5
C18 C19 C20 108.4(5)
C18 C19 C14 113.3(5)
C20 C19 C14 108.5(5)
C18 C19 H19 108.8
C20 C19 H19 108.8
C14 C19 H19 108.8
C19 C20 C21 109.0(5)
C19 C20 H20A 109.9
C21 C20 H20A 109.9
C19 C20 H20B 109.9
C21 C20 H20B 109.9
H20A C20 H20B 108.3
C20 C21 N2 109.6(5)
C20 C21 C7 114.9(5)
N2 C21 C7 104.2(4)
C20 C21 H21 109.3
N2 C21 H21 109.3
C7 C21 H21 109.3
O2 C22 H22A 109.5
O2 C22 H22B 109.5
H22A C22 H22B 109.5
O2 C22 H22C 109.5
H22A C22 H22C 109.5
H22B C22 H22C 109.5
O3 C23 H23A 109.5
O3 C23 H23B 109.5
H23A C23 H23B 109.5
O3 C23 H23C 109.5
H23A C23 H23C 109.5
H23B C23 H23C 109.5
O5 C24 O6 123.0(6)
O5 C24 C25 118.6(6)
O6 C24 C25 118.4(6)
C30 C25 C26 118.9(5)
C30 C25 C24 120.8(6)
C26 C25 C24 120.3(6)
C25 C26 C27 120.7(6)
C25 C26 H26 119.7
C27 C26 H26 119.7
C28 C27 C26 119.8(6)
C28 C27 H27 120.1
C26 C27 H27 120.1
C29 C28 C27 119.7(6)
C29 C28 H28 120.2
C27 C28 H28 120.2
C28 C29 C30 121.1(6)
C28 C29 H29 119.5
C30 C29 H29 119.5
C25 C30 C29 119.8(6)
C25 C30 H30 120.1
C29 C30 H30 120.1
C11A O1A C12A 114.2(5)
C2A O2A C22A 116.2(4)
C3A O3A C23A 116.6(4)
C9A N1A C6A 125.5(5)
C9A N1A C8A 119.3(5)
C6A N1A C8A 109.1(4)
C16A N2A C15A 112.3(5)
C16A N2A C21A 107.7(4)
C15A N2A C21A 113.7(5)
C16A N2A H2A 107.6
C15A N2A H2A 107.6
C21A N2A H2A 107.6
C6A C1A C2A 117.7(5)
C6A C1A H1A 121.1
C2A C1A H1A 121.1
O2A C2A C3A 116.0(5)
O2A C2A C1A 123.7(5)
C3A C2A C1A 120.3(5)
O3A C3A C4A 124.1(5)
O3A C3A C2A 115.8(5)
C4A C3A C2A 120.1(5)
C5A C4A C3A 119.4(5)
C5A C4A H4A 120.3
C3A C4A H4A 120.3
C6A C5A C4A 119.5(6)
C6A C5A C7A 111.6(5)
C4A C5A C7A 128.4(5)
C5A C6A C1A 122.8(5)
C5A C6A N1A 109.9(5)
C1A C6A N1A 127.3(5)
C5A C7A C17A 112.4(5)
C5A C7A C21A 116.5(5)
C17A C7A C21A 102.0(4)
C5A C7A C8A 102.1(4)
C17A C7A C8A 110.7(5)
C21A C7A C8A 113.3(5)
N1A C8A C18A 106.0(4)
N1A C8A C7A 104.6(4)
C18A C8A C7A 117.1(5)
N1A C8A H8A 109.6
C18A C8A H8A 109.6
C7A C8A H8A 109.6
O4A C9A N1A 123.3(5)
O4A C9A C10A 121.9(5)
N1A C9A C10A 114.8(5)
C9A C10A C11A 116.9(5)
C9A C10A H10C 108.1
C11A C10A H10C 108.1
C9A C10A H10D 108.1
C11A C10A H10D 108.1
H10C C10A H10D 107.3
O1A C11A C10A 105.8(5)
O1A C11A C18A 113.8(5)
C10A C11A C18A 109.4(5)
O1A C11A H11A 109.3
C10A C11A H11A 109.3
C18A C11A H11A 109.3
O1A C12A C13A 111.9(5)
O1A C12A H12C 109.2
C13A C12A H12C 109.2
O1A C12A H12D 109.2
C13A C12A H12D 109.2
H12C C12A H12D 107.9
C14A C13A C12A 122.1(6)
C14A C13A H13A 118.9
C12A C13A H13A 118.9
C13A C14A C15A 121.5(6)
C13A C14A C19A 123.2(6)
C15A C14A C19A 115.3(5)
C14A C15A N2A 109.2(5)
C14A C15A H15C 109.8
N2A C15A H15C 109.8
C14A C15A H15D 109.8
N2A C15A H15D 109.8
H15C C15A H15D 108.3
N2A C16A C17A 105.3(5)
N2A C16A H16C 110.7
C17A C16A H16C 110.7
N2A C16A H16D 110.7
C17A C16A H16D 110.7
H16C C16A H16D 108.8
C16A C17A C7A 103.1(5)
C16A C17A H17C 111.1
C7A C17A H17C 111.1
C16A C17A H17D 111.1
C7A C17A H17D 111.1
H17C C17A H17D 109.1
C8A C18A C19A 113.2(5)
C8A C18A C11A 106.5(5)
C19A C18A C11A 118.8(5)
C8A C18A H18A 105.8
C19A C18A H18A 105.8
C11A C18A H18A 105.8
C14A C19A C20A 109.5(5)
C14A C19A C18A 113.9(5)
C20A C19A C18A 106.0(5)
C14A C19A H19A 109.1
C20A C19A H19A 109.1
C18A C19A H19A 109.1
C21A C20A C19A 109.3(5)
C21A C20A H20C 109.8
C19A C20A H20C 109.8
C21A C20A H20D 109.8
C19A C20A H20D 109.8
H20C C20A H20D 108.3
C20A C21A N2A 111.0(5)
C20A C21A C7A 115.7(5)
N2A C21A C7A 104.3(4)
C20A C21A H21A 108.5
N2A C21A H21A 108.5
C7A C21A H21A 108.5
O2A C22A H22D 109.5
O2A C22A H22E 109.5
H22D C22A H22E 109.5
O2A C22A H22F 109.5
H22D C22A H22F 109.5
H22E C22A H22F 109.5
O3A C23A H23D 109.5
O3A C23A H23E 109.5
H23D C23A H23E 109.5
O3A C23A H23F 109.5
H23D C23A H23F 109.5
H23E C23A H23F 109.5
O5A C24A O6A 121.8(6)
O5A C24A C25A 118.8(6)
O6A C24A C25A 119.4(6)
C26A C25A C30A 119.1(6)
C26A C25A C24A 120.8(6)
C30A C25A C24A 120.0(6)
C25A C26A C27A 120.8(6)
C25A C26A H26A 119.6
C27A C26A H26A 119.6
C28A C27A C26A 119.6(6)
C28A C27A H27A 120.2
C26A C27A H27A 120.2
C27A C28A C29A 119.4(6)
C27A C28A H28A 120.3
C29A C28A H28A 120.3
C30A C29A C28A 120.8(6)
C30A C29A H29A 119.6
C28A C29A H29A 119.6
C29A C30A C25A 120.2(6)
C29A C30A H30A 119.9
C25A C30A H30A 119.9
H11W O1W H12W 115.2
H21W O2W H22W 108.6
H31W O3W H32W 110.1
H41W O4W H42W 100.5
H51W O5W H52W 107.2
H61W O6W H62W 103.9

loop_
_geom_bond_atom_site_label_1
_geom_bond_atom_site_label_2
_geom_bond_distance
O1 C12 1.437(7)
O1 C11 1.450(7)
O2 C2 1.376(6)
O2 C22 1.435(6)
O3 C3 1.376(6)
O3 C23 1.443(7)
O4 C9 1.240(7)
N1 C9 1.371(7)
N1 C6 1.441(7)
N1 C8 1.493(6)
N2 C15 1.514(7)
N2 C16 1.519(7)
N2 C21 1.539(7)
N2 H2 0.9300
C1 C2 1.378(8)
C1 C6 1.397(8)
C1 H1 0.9500
C2 C3 1.412(8)
C3 C4 1.379(8)
C4 C5 1.404(8)
C4 H4 0.9500
C5 C6 1.378(8)
C5 C7 1.518(8)
C7 C17 1.527(8)
C7 C21 1.549(8)
C7 C8 1.562(8)
C8 C18 1.534(8)
C8 H8 1.0000
C9 C10 1.503(8)
C10 C11 1.552(8)
C10 H10A 0.9900
C10 H10B 0.9900
C11 C18 1.530(8)
C11 H11 1.0000
C12 C13 1.499(8)
C12 H12A 0.9900
C12 H12B 0.9900
C13 C14 1.330(8)
C13 H13 0.9500
C14 C15 1.497(8)
C14 C19 1.541(8)
C15 H15A 0.9900
C15 H15B 0.9900
C16 C17 1.525(8)
C16 H16A 0.9900
C16 H16B 0.9900
C17 H17A 0.9900
C17 H17B 0.9900
C18 C19 1.525(8)
C18 H18 1.0000
C19 C20 1.526(8)
C19 H19 1.0000
C20 C21 1.537(8)
C20 H20A 0.9900
C20 H20B 0.9900
C21 H21 1.0000
C22 H22A 0.9800
C22 H22B 0.9800
C22 H22C 0.9800
C23 H23A 0.9800
C23 H23B 0.9800
C23 H23C 0.9800
O5 C24 1.259(7)
O6 C24 1.273(7)
C24 C25 1.506(8)
C25 C30 1.394(8)
C25 C26 1.393(8)
C26 C27 1.399(8)
C26 H26 0.9500
C27 C28 1.388(8)
C27 H27 0.9500
C28 C29 1.371(8)
C28 H28 0.9500
C29 C30 1.399(8)
C29 H29 0.9500
C30 H30 0.9500
O1A C11A 1.409(7)
O1A C12A 1.434(7)
O2A C2A 1.360(6)
O2A C22A 1.436(6)
O3A C3A 1.371(7)
O3A C23A 1.429(6)
O4A C9A 1.228(7)
N1A C9A 1.352(7)
N1A C6A 1.434(7)
N1A C8A 1.498(7)
N2A C16A 1.499(7)
N2A C15A 1.510(7)
N2A C21A 1.532(7)
N2A H2A 0.9300
C1A C6A 1.384(7)
C1A C2A 1.405(7)
C1A H1A 0.9500
C2A C3A 1.404(8)
C3A C4A 1.398(8)
C4A C5A 1.394(7)
C4A H4A 0.9500
C5A C6A 1.378(7)
C5A C7A 1.504(8)
C7A C17A 1.539(8)
C7A C21A 1.554(8)
C7A C8A 1.576(8)
C8A C18A 1.533(8)
C8A H8A 1.0000
C9A C10A 1.523(8)
C10A C11A 1.541(8)
C10A H10C 0.9900
C10A H10D 0.9900
C11A C18A 1.551(8)
C11A H11A 1.0000
C12A C13A 1.502(8)
C12A H12C 0.9900
C12A H12D 0.9900
C13A C14A 1.332(8)
C13A H13A 0.9500
C14A C15A 1.501(8)
C14A C19A 1.528(8)
C15A H15C 0.9900
C15A H15D 0.9900
C16A C17A 1.506(8)
C16A H16C 0.9900
C16A H16D 0.9900
C17A H17C 0.9900
C17A H17D 0.9900
C18A C19A 1.536(8)
C18A H18A 1.0000
C19A C20A 1.534(8)
C19A H19A 1.0000
C20A C21A 1.497(8)
C20A H20C 0.9900
C20A H20D 0.9900
C21A H21A 1.0000
C22A H22D 0.9800
C22A H22E 0.9800
C22A H22F 0.9800
C23A H23D 0.9800
C23A H23E 0.9800
C23A H23F 0.9800
O5A C24A 1.258(7)
O6A C24A 1.288(7)
C24A C25A 1.488(8)
C25A C26A 1.392(8)
C25A C30A 1.393(8)
C26A C27A 1.399(8)
C26A H26A 0.9500
C27A C28A 1.380(8)
C27A H27A 0.9500
C28A C29A 1.403(8)
C28A H28A 0.9500
C29A C30A 1.375(8)
C29A H29A 0.9500
C30A H30A 0.9500
O1W H11W 0.8800
O1W H12W 0.8800
O2W H21W 0.8800
O2W H22W 0.8800
O3W H31W 0.8800
O3W H32W 0.8800
O4W H41W 0.8800
O4W H42W 0.8801
O5W H51W 0.8799
O5W H52W 0.8801
O6W H61W 0.8801
O6W H62W 0.8800

loop_
_geom_hbond_atom_site_label_D
_geom_hbond_atom_site_label_H
_geom_hbond_atom_site_label_A
_geom_hbond_site_symmetry_A
_geom_hbond_distance_DH
_geom_hbond_distance_HA
_geom_hbond_distance_DA
_geom_hbond_angle_DHA
N2 H2 O5 . 0.93 1.80 2.693(6) 160
N2A H2A O5A . 0.93 1.68 2.595(6) 168
O1W H11W O5 3_756 0.88 1.88 2.748(6) 169
O1W H12W O6W . 0.88 1.98 2.857(6) 176
O2W H21W O5A 2_565 0.88 1.87 2.752(6) 179
O2W H22W O1W 1_455 0.88 1.88 2.764(6) 179
O3W H31W O2W . 0.88 1.98 2.864(6) 179
O3W H32W O4W . 0.88 1.94 2.822(6) 179
O4W H41W O6 . 0.88 1.92 2.784(6) 165
O4W H42W O6A 4_566 0.88 1.93 2.813(6) 179
O5W H51W O4 4_556 0.88 2.19 2.915(6) 140
O5W H52W O6W . 0.88 1.99 2.872(6) 178
O6W H61W O6A 4_566 0.88 1.93 2.798(6) 168
O6W H62W O6 . 0.88 1.83 2.707(6) 179
C28 H28 O4A 3_646 0.95 2.48 3.118(7) 125

loop_
_geom_torsion_atom_site_label_1
_geom_torsion_atom_site_label_2
_geom_torsion_atom_site_label_3
_geom_torsion_atom_site_label_4
_geom_torsion
C22 O2 C2 C1 4.7(8)
C22 O2 C2 C3 -176.8(5)
C6 C1 C2 O2 -179.5(5)
C6 C1 C2 C3 2.0(9)
C23 O3 C3 C4 4.8(8)
C23 O3 C3 C2 -174.2(5)
O2 C2 C3 O3 -5.7(8)
C1 C2 C3 O3 172.8(5)
O2 C2 C3 C4 175.3(5)
C1 C2 C3 C4 -6.2(9)
O3 C3 C4 C5 -175.8(5)
C2 C3 C4 C5 3.1(9)
C3 C4 C5 C6 3.9(9)
C3 C4 C5 C7 -172.4(6)
C4 C5 C6 C1 -8.2(9)
C7 C5 C6 C1 168.7(5)
C4 C5 C6 N1 171.8(5)
C7 C5 C6 N1 -11.2(7)
C2 C1 C6 C5 5.1(9)
C2 C1 C6 N1 -174.9(6)
C9 N1 C6 C5 -149.2(5)
C8 N1 C6 C5 -2.7(7)
C9 N1 C6 C1 30.9(9)
C8 N1 C6 C1 177.4(6)
C6 C5 C7 C17 -98.9(6)
C4 C5 C7 C17 77.7(8)
C6 C5 C7 C21 145.8(5)
C4 C5 C7 C21 -37.6(9)
C6 C5 C7 C8 19.6(6)
C4 C5 C7 C8 -163.9(6)
C9 N1 C8 C18 40.1(7)
C6 N1 C8 C18 -108.1(5)
C9 N1 C8 C7 162.8(5)
C6 N1 C8 C7 14.7(6)
C5 C7 C8 N1 -19.9(6)
C17 C7 C8 N1 99.5(5)
C21 C7 C8 N1 -146.3(5)
C5 C7 C8 C18 97.4(5)
C17 C7 C8 C18 -143.1(5)
C21 C7 C8 C18 -29.0(7)
C6 N1 C9 O4 -25.1(9)
C8 N1 C9 O4 -168.6(5)
C6 N1 C9 C10 157.1(5)
C8 N1 C9 C10 13.7(7)
O4 C9 C10 C11 142.2(6)
N1 C9 C10 C11 -40.1(7)
C12 O1 C11 C18 -66.6(6)
C12 O1 C11 C10 172.2(5)
C9 C10 C11 O1 132.2(5)
C9 C10 C11 C18 8.7(7)
C11 O1 C12 C13 89.5(6)
O1 C12 C13 C14 -66.7(8)
C12 C13 C14 C15 177.8(5)
C12 C13 C14 C19 -3.1(9)
C13 C14 C15 N2 -130.1(6)
C19 C14 C15 N2 50.7(7)
C16 N2 C15 C14 78.5(6)
C21 N2 C15 C14 -44.5(6)
C15 N2 C16 C17 -141.4(5)
C21 N2 C16 C17 -14.7(6)
N2 C16 C17 C7 36.9(6)
C5 C7 C17 C16 -168.2(5)
C21 C7 C17 C16 -44.4(6)
C8 C7 C17 C16 78.3(6)
O1 C11 C18 C19 55.9(7)
C10 C11 C18 C19 173.1(5)
O1 C11 C18 C8 -73.9(6)
C10 C11 C18 C8 43.4(6)
N1 C8 C18 C19 158.2(5)
C7 C8 C18 C19 42.7(7)
N1 C8 C18 C11 -69.0(6)
C7 C8 C18 C11 175.5(5)
C11 C18 C19 C20 171.1(5)
C8 C18 C19 C20 -61.5(6)
C11 C18 C19 C14 -68.4(7)
C8 C18 C19 C14 59.0(7)
C13 C14 C19 C18 60.9(8)
C15 C14 C19 C18 -119.9(6)
C13 C14 C19 C20 -178.7(6)
C15 C14 C19 C20 0.5(7)
C18 C19 C20 C21 66.0(6)
C14 C19 C20 C21 -57.4(6)
C19 C20 C21 N2 63.3(6)
C19 C20 C21 C7 -53.6(6)
C15 N2 C21 C20 -10.4(6)
C16 N2 C21 C20 -135.8(5)
C15 N2 C21 C7 113.0(5)
C16 N2 C21 C7 -12.4(6)
C5 C7 C21 C20 -84.4(6)
C17 C7 C21 C20 154.3(5)
C8 C7 C21 C20 35.0(7)
C5 C7 C21 N2 155.7(5)
C17 C7 C21 N2 34.5(6)
C8 C7 C21 N2 -84.9(6)
O5 C24 C25 C30 176.1(6)
O6 C24 C25 C30 -4.0(8)
O5 C24 C25 C26 -3.5(8)
O6 C24 C25 C26 176.4(5)
C30 C25 C26 C27 2.7(8)
C24 C25 C26 C27 -177.6(5)
C25 C26 C27 C28 -1.5(9)
C26 C27 C28 C29 -0.3(9)
C27 C28 C29 C30 0.9(9)
C26 C25 C30 C29 -2.1(9)
C24 C25 C30 C29 178.3(5)
C28 C29 C30 C25 0.3(9)
C22A O2A C2A C3A -175.9(5)
C22A O2A C2A C1A 4.0(8)
C6A C1A C2A O2A -177.4(5)
C6A C1A C2A C3A 2.4(9)
C23A O3A C3A C4A 4.4(9)
C23A O3A C3A C2A -177.6(5)
O2A C2A C3A O3A -3.5(8)
C1A C2A C3A O3A 176.6(5)
O2A C2A C3A C4A 174.6(5)
C1A C2A C3A C4A -5.3(9)
O3A C3A C4A C5A -178.3(6)
C2A C3A C4A C5A 3.8(9)
C3A C4A C5A C6A 0.4(9)
C3A C4A C5A C7A -170.6(6)
C4A C5A C6A C1A -3.4(10)
C7A C5A C6A C1A 169.1(5)
C4A C5A C6A N1A 177.7(6)
C7A C5A C6A N1A -9.9(7)
C2A C1A C6A C5A 1.9(9)
C2A C1A C6A N1A -179.4(6)
C9A N1A C6A C5A -153.2(6)
C8A N1A C6A C5A -1.1(7)
C9A N1A C6A C1A 28.0(10)
C8A N1A C6A C1A -179.9(6)
C6A C5A C7A C17A -103.0(6)
C4A C5A C7A C17A 68.6(8)
C6A C5A C7A C21A 139.8(5)
C4A C5A C7A C21A -48.7(9)
C6A C5A C7A C8A 15.8(6)
C4A C5A C7A C8A -172.7(6)
C9A N1A C8A C18A 40.4(6)
C6A N1A C8A C18A -113.7(5)
C9A N1A C8A C7A 164.8(5)
C6A N1A C8A C7A 10.7(6)
C5A C7A C8A N1A -15.3(6)
C17A C7A C8A N1A 104.6(5)
C21A C7A C8A N1A -141.4(5)
C5A C7A C8A C18A 101.7(5)
C17A C7A C8A C18A -138.4(5)
C21A C7A C8A C18A -24.5(7)
C6A N1A C9A O4A -16.6(9)
C8A N1A C9A O4A -166.2(5)
C6A N1A C9A C10A 165.1(5)
C8A N1A C9A C10A 15.6(7)
O4A C9A C10A C11A 139.5(6)
N1A C9A C10A C11A -42.3(8)
C12A O1A C11A C10A 170.5(5)
C12A O1A C11A C18A -69.4(6)
C9A C10A C11A O1A 131.2(5)
C9A C10A C11A C18A 8.3(7)
C11A O1A C12A C13A 89.7(6)
O1A C12A C13A C14A -63.5(8)
C12A C13A C14A C15A 175.9(6)
C12A C13A C14A C19A -4.0(10)
C13A C14A C15A N2A -125.7(6)
C19A C14A C15A N2A 54.2(7)
C16A N2A C15A C14A 75.3(6)
C21A N2A C15A C14A -47.4(6)
C15A N2A C16A C17A -143.6(5)
C21A N2A C16A C17A -17.6(6)
N2A C16A C17A C7A 37.1(6)
C5A C7A C17A C16A -167.4(5)
C21A C7A C17A C16A -41.8(5)
C8A C7A C17A C16A 79.1(5)
N1A C8A C18A C19A 155.6(4)
C7A C8A C18A C19A 39.4(7)
N1A C8A C18A C11A -72.1(5)
C7A C8A C18A C11A 171.7(5)
O1A C11A C18A C8A -71.9(6)
C10A C11A C18A C8A 46.2(6)
O1A C11A C18A C19A 57.2(7)
C10A C11A C18A C19A 175.3(5)
C13A C14A C19A C20A 176.4(6)
C15A C14A C19A C20A -3.5(7)
C13A C14A C19A C18A 57.9(8)
C15A C14A C19A C18A -122.0(6)
C8A C18A C19A C14A 60.3(7)
C11A C18A C19A C14A -65.7(7)
C8A C18A C19A C20A -60.2(6)
C11A C18A C19A C20A 173.8(5)
C14A C19A C20A C21A -54.3(6)
C18A C19A C20A C21A 69.0(6)
C19A C20A C21A N2A 61.1(6)
C19A C20A C21A C7A -57.5(6)
C16A N2A C21A C20A -133.9(5)
C15A N2A C21A C20A -8.7(7)
C16A N2A C21A C7A -8.6(6)
C15A N2A C21A C7A 116.6(5)
C5A C7A C21A C20A -84.3(6)
C17A C7A C21A C20A 152.9(5)
C8A C7A C21A C20A 33.8(7)
C5A C7A C21A N2A 153.5(5)
C17A C7A C21A N2A 30.6(5)
C8A C7A C21A N2A -88.4(5)
O5A C24A C25A C26A 172.8(6)
O6A C24A C25A C26A -5.4(8)
O5A C24A C25A C30A -4.4(8)
O6A C24A C25A C30A 177.5(6)
C30A C25A C26A C27A 0.9(9)
C24A C25A C26A C27A -176.3(5)
C25A C26A C27A C28A -0.1(9)
C26A C27A C28A C29A -1.8(9)
C27A C28A C29A C30A 2.8(9)
C28A C29A C30A C25A -1.9(9)
C26A C25A C30A C29A 0.1(9)
C24A C25A C30A C29A 177.3(5)
